data_7704878
loop_
_publ_author_name
'Mahmoudi, Ghodrat'
'Afkhami, Farhad Akbari'
'Kennedy, Alan R.'
'Zubkov, Fedor I.'
'Zangrando, Ennio'
'Kirillov, Alexander M.'
'Molins, Elies'
'Mitoraj, Mariusz P.'
'Safin, Damir A.'

_publ_section_title
;
 Lead(ii) coordination polymers driven by pyridine-hydrazine donors: from
 anion-guided self-assembly to structural features.
;
_journal_issue 32
_journal_name_full 'Dalton transactions (Cambridge, England : 2003)'
_journal_page_first 11238
_journal_page_last 11248
_journal_paper_doi 10.1039/d0dt01704c
_journal_volume 49
_journal_year 2020
_chemical_formula_moiety 'C13 H11 I N4 O Pb'
_chemical_formula_sum 'C13 H11 I N4 O Pb'
_chemical_formula_weight 573.35
_space_group_crystal_system monoclinic
_space_group_IT_number 14
_space_group_name_Hall '-P 2yn'
_space_group_name_H-M_alt 'P 1 21/n 1'
_atom_sites_solution_hydrogens geom
_audit_creation_method SHELXL-2014/7
_audit_update_record
;
2020-03-25 deposited with the CCDC.	2020-07-17 downloaded from the CCDC.
;
_cell_angle_alpha 90
_cell_angle_beta 104.108(3)
_cell_angle_gamma 90
_cell_formula_units_Z 4
_cell_length_a 6.8225(2)
_cell_length_b 18.6186(5)
_cell_length_c 11.9818(3)
_cell_measurement_reflns_used 4200
_cell_measurement_temperature 150(2)
_cell_measurement_theta_max 30.3838
_cell_measurement_theta_min 2.7979
_cell_volume 1476.09(7)
_computing_cell_refinement CrysalisPro
_computing_data_collection CrysalisPro
_computing_data_reduction CrysalisPro
_computing_molecular_graphics 'DIAMOND, K. Brandenburg, (1999)'
_computing_publication_material SHELXL-2014
_computing_structure_refinement 'SHELXL-2014/7 (Sheldrick, 2014)'
_computing_structure_solution SIR92
_diffrn_ambient_temperature 150(2)
_diffrn_measured_fraction_theta_full 0.998
_diffrn_measured_fraction_theta_max 0.998
_diffrn_measurement_device_type
;
Oxford Diffraction Xcalibur E
;
_diffrn_measurement_method 'omega scans'
_diffrn_radiation_type MoK\a
_diffrn_radiation_wavelength 0.71073
_diffrn_reflns_av_R_equivalents 0.0367
_diffrn_reflns_av_unetI/netI 0.0500
_diffrn_reflns_Laue_measured_fraction_full 0.998
_diffrn_reflns_Laue_measured_fraction_max 0.998
_diffrn_reflns_limit_h_max 9
_diffrn_reflns_limit_h_min -8
_diffrn_reflns_limit_k_max 21
_diffrn_reflns_limit_k_min -24
_diffrn_reflns_limit_l_max 15
_diffrn_reflns_limit_l_min -15
_diffrn_reflns_number 8732
_diffrn_reflns_point_group_measured_fraction_full 0.998
_diffrn_reflns_point_group_measured_fraction_max 0.998
_diffrn_reflns_theta_full 27.000
_diffrn_reflns_theta_max 27.994
_diffrn_reflns_theta_min 3.507
_diffrn_source 'sealed tube'
_diffrn_standards_decay_% 0
_diffrn_standards_interval_count 0
_diffrn_standards_interval_time 0
_diffrn_standards_number 0
_exptl_absorpt_coefficient_mu 13.522
_exptl_absorpt_correction_T_max 0.459
_exptl_absorpt_correction_T_min 0.062
_exptl_absorpt_correction_type analytical
_exptl_absorpt_process_details
;
CrysAlisPro, Agilent Technologies,
Version 1.171.34.46 (release 25-11-2010 CrysAlis171 .NET)
(compiled Nov 25 2010,17:55:46)
Analytical numeric absorption correction using a multifaceted crystal
			model based on expressions derived by R.C. Clark & J.S. Reid.
(Clark, R. C. & Reid, J. S. (1995). Acta Cryst. A51, 887-897)
;
_exptl_crystal_colour yellow-orange
_exptl_crystal_density_diffrn 2.580
_exptl_crystal_description plate
_exptl_crystal_F_000 1040
_exptl_crystal_size_max 0.36
_exptl_crystal_size_mid 0.19
_exptl_crystal_size_min 0.06
_refine_diff_density_max 1.428
_refine_diff_density_min -1.048
_refine_diff_density_rms 0.189
_refine_ls_extinction_method none
_refine_ls_goodness_of_fit_ref 1.029
_refine_ls_hydrogen_treatment constr
_refine_ls_matrix_type full
_refine_ls_number_parameters 182
_refine_ls_number_reflns 3549
_refine_ls_number_restraints 0
_refine_ls_restrained_S_all 1.029
_refine_ls_R_factor_all 0.0384
_refine_ls_R_factor_gt 0.0297
_refine_ls_shift/su_max 0.001
_refine_ls_shift/su_mean 0.000
_refine_ls_structure_factor_coef Fsqd
_refine_ls_weighting_details 'w=1/[\s^2^(Fo^2^)+(0.0106P)^2^] where P=(Fo^2^+2Fc^2^)/3'
_refine_ls_weighting_scheme calc
_refine_ls_wR_factor_gt 0.0496
_refine_ls_wR_factor_ref 0.0526
_reflns_Friedel_coverage 0.000
_reflns_number_gt 3073
_reflns_number_total 3549
_reflns_threshold_expression 'I > 2\s(I)'
_cod_data_source_file d0dt01704c1.cif
_cod_data_source_block 3
_cod_depositor_comments 'Adding full bibliography for 7704876--7704879.cif.'
_cod_original_sg_symbol_H-M 'P 21/n'
_cod_database_code 7704878
_shelx_shelxl_version_number 2014/7
_shelx_space_group_comment
;
The symmetry employed for this shelxl refinement is uniquely defined
by the following loop, which should always be used as a source of
symmetry information in preference to the above space-group names.
They are only intended as comments.
;

loop_
_space_group_symop_operation_xyz
'x, y, z'
'-x+1/2, y+1/2, -z+1/2'
'-x, -y, -z'
'x-1/2, -y-1/2, z-1/2'

loop_
_atom_site_label
_atom_site_type_symbol
_atom_site_fract_x
_atom_site_fract_y
_atom_site_fract_z
_atom_site_U_iso_or_equiv
_atom_site_adp_type
_atom_site_occupancy
_atom_site_site_symmetry_order
_atom_site_calc_flag
_atom_site_refinement_flags_posn
_atom_site_refinement_flags_adp
_atom_site_refinement_flags_occupancy
_atom_site_disorder_assembly
_atom_site_disorder_group
Pb1 Pb 1.09850(3) 0.03628(2) 0.82960(2) 0.01798(6) Uani 1 1 d . . . . .
I1 I 0.68955(5) 0.04909(2) 0.88047(3) 0.02395(9) Uani 1 1 d . . . . .
O1 O 1.0455(5) 0.14086(18) 0.7151(3) 0.0213(8) Uani 1 1 d . . . . .
N1 N 0.8827(6) 0.0198(2) 0.6278(3) 0.0169(9) Uani 1 1 d . . . . .
N2 N 0.8091(6) 0.0820(2) 0.5694(3) 0.0192(9) Uani 1 1 d . . . . .
N3 N 1.0061(6) -0.0992(2) 0.7524(3) 0.0193(9) Uani 1 1 d . . . . .
N4 N 0.6886(6) 0.3430(2) 0.4739(3) 0.0241(10) Uani 1 1 d . . . . .
C1 C 0.6927(8) -0.0461(3) 0.4574(4) 0.0212(11) Uani 1 1 d . . . . .
H1A H 0.5595 -0.0640 0.4614 0.032 Uiso 1 1 calc R U . . .
H1B H 0.7530 -0.0794 0.4117 0.032 Uiso 1 1 calc R U . . .
H1C H 0.6781 0.0014 0.4210 0.032 Uiso 1 1 calc R U . . .
C2 C 0.8258(7) -0.0407(3) 0.5757(4) 0.0171(10) Uani 1 1 d . . . . .
C3 C 0.8987(7) -0.1074(3) 0.6417(4) 0.0177(11) Uani 1 1 d . . . . .
C4 C 0.8586(8) -0.1745(3) 0.5928(4) 0.0226(11) Uani 1 1 d . . . . .
H4 H 0.7817 -0.1791 0.5156 0.027 Uiso 1 1 calc R U . . .
C5 C 0.9316(8) -0.2357(3) 0.6573(4) 0.0245(12) Uani 1 1 d . . . . .
H5 H 0.9066 -0.2822 0.6245 0.029 Uiso 1 1 calc R U . . .
C6 C 1.0393(8) -0.2269(3) 0.7682(4) 0.0250(12) Uani 1 1 d . . . . .
H6 H 1.0900 -0.2674 0.8145 0.030 Uiso 1 1 calc R U . . .
C7 C 1.0734(8) -0.1586(3) 0.8121(4) 0.0244(12) Uani 1 1 d . . . . .
H7 H 1.1493 -0.1533 0.8894 0.029 Uiso 1 1 calc R U . . .
C8 C 0.8988(8) 0.1390(3) 0.6238(4) 0.0192(11) Uani 1 1 d . . . . .
C9 C 0.8218(7) 0.2095(3) 0.5709(4) 0.0170(10) Uani 1 1 d . . . . .
C10 C 0.6564(7) 0.2144(3) 0.4768(4) 0.0219(11) Uani 1 1 d . . . . .
H10 H 0.5870 0.1725 0.4431 0.026 Uiso 1 1 calc R U . . .
C11 C 0.5956(8) 0.2818(3) 0.4334(4) 0.0238(12) Uani 1 1 d . . . . .
H11 H 0.4800 0.2848 0.3706 0.029 Uiso 1 1 calc R U . . .
C12 C 0.8451(8) 0.3376(3) 0.5645(4) 0.0224(11) Uani 1 1 d . . . . .
H12 H 0.9129 0.3804 0.5954 0.027 Uiso 1 1 calc R U . . .
C13 C 0.9149(7) 0.2732(3) 0.6164(4) 0.0198(11) Uani 1 1 d . . . . .
H13 H 1.0252 0.2724 0.6825 0.024 Uiso 1 1 calc R U . . .

loop_
_atom_site_aniso_label
_atom_site_aniso_U_11
_atom_site_aniso_U_22
_atom_site_aniso_U_33
_atom_site_aniso_U_23
_atom_site_aniso_U_13
_atom_site_aniso_U_12
Pb1 0.02086(11) 0.01339(11) 0.01874(10) 0.00009(8) 0.00302(8) 0.00090(8)
I1 0.02600(19) 0.02026(19) 0.02716(18) 0.00056(14) 0.00949(15) 0.00056(15)
O1 0.025(2) 0.0150(19) 0.0202(17) 0.0015(15) -0.0013(16) 0.0002(15)
N1 0.018(2) 0.013(2) 0.019(2) -0.0039(18) 0.0042(17) -0.0008(18)
N2 0.025(2) 0.011(2) 0.022(2) 0.0008(18) 0.0054(19) 0.0015(18)
N3 0.022(2) 0.016(2) 0.019(2) -0.0004(18) 0.0028(18) -0.0013(19)
N4 0.025(3) 0.018(2) 0.028(2) 0.004(2) 0.006(2) 0.000(2)
C1 0.024(3) 0.020(3) 0.018(2) -0.001(2) 0.001(2) 0.002(2)
C2 0.017(2) 0.016(3) 0.021(2) 0.002(2) 0.009(2) -0.001(2)
C3 0.018(3) 0.016(3) 0.021(2) -0.003(2) 0.007(2) -0.003(2)
C4 0.021(3) 0.021(3) 0.026(3) -0.001(2) 0.006(2) 0.000(2)
C5 0.027(3) 0.016(3) 0.034(3) -0.006(2) 0.012(2) -0.002(2)
C6 0.029(3) 0.014(3) 0.033(3) 0.008(2) 0.010(3) 0.003(2)
C7 0.032(3) 0.019(3) 0.022(3) 0.000(2) 0.007(2) -0.004(2)
C8 0.023(3) 0.016(3) 0.020(2) 0.001(2) 0.009(2) -0.001(2)
C9 0.021(3) 0.009(2) 0.024(2) 0.000(2) 0.010(2) 0.002(2)
C10 0.023(3) 0.020(3) 0.022(3) 0.000(2) 0.005(2) -0.006(2)
C11 0.021(3) 0.022(3) 0.027(3) 0.008(2) 0.002(2) -0.001(2)
C12 0.028(3) 0.014(3) 0.026(3) 0.002(2) 0.007(2) -0.003(2)
C13 0.020(3) 0.016(3) 0.022(2) 0.003(2) 0.004(2) 0.003(2)

loop_
_atom_type_symbol
_atom_type_description
_atom_type_scat_dispersion_real
_atom_type_scat_dispersion_imag
_atom_type_scat_source
Pb Pb -3.3944 10.1111 'International Tables Vol C Tables 4.2.6.8 and 6.1.1.4'
I I -0.4742 1.8119 'International Tables Vol C Tables 4.2.6.8 and 6.1.1.4'
O O 0.0106 0.0060 'International Tables Vol C Tables 4.2.6.8 and 6.1.1.4'
N N 0.0061 0.0033 'International Tables Vol C Tables 4.2.6.8 and 6.1.1.4'
C C 0.0033 0.0016 'International Tables Vol C Tables 4.2.6.8 and 6.1.1.4'
H H 0.0000 0.0000 'International Tables Vol C Tables 4.2.6.8 and 6.1.1.4'

loop_
_exptl_crystal_face_index_h
_exptl_crystal_face_index_k
_exptl_crystal_face_index_l
_exptl_crystal_face_perp_dist
_exptl_oxdiff_crystal_face_indexfrac_h
_exptl_oxdiff_crystal_face_indexfrac_k
_exptl_oxdiff_crystal_face_indexfrac_l
_exptl_oxdiff_crystal_face_x
_exptl_oxdiff_crystal_face_y
_exptl_oxdiff_crystal_face_z
1 2 -3 0.0996 1.0000 2.0000 -3.0000 -0.1004 0.0452 -0.1709
-2 -4 8 0.0735 -2.0000 -4.0000 8.0000 0.2631 -0.1821 0.3933
0 -1 0 0.1251 0.0000 -1.0000 0.0000 -0.0225 0.0020 0.0308
0 1 0 0.1157 -0.0000 1.0000 -0.0000 0.0225 -0.0020 -0.0308
-8 10 -4 0.0498 -8.0000 10.0000 -4.0000 0.5153 0.8681 -0.1537
8 -10 4 0.0116 8.0000 -10.0000 4.0000 -0.5153 -0.8681 0.1537
4 23 -7 0.1005 4.0000 23.0000 -7.0000 0.0912 -0.0782 -1.0160

loop_
_geom_angle_atom_site_label_1
_geom_angle_atom_site_label_2
_geom_angle_atom_site_label_3
_geom_angle
_geom_angle_site_symmetry_1
_geom_angle_site_symmetry_3
_geom_angle_publ_flag
O1 Pb1 N1 64.66(12) . . ?
O1 Pb1 N3 125.48(11) . . ?
N1 Pb1 N3 61.76(13) . . ?
O1 Pb1 I1 91.96(8) . . ?
N1 Pb1 I1 81.40(8) . . ?
N3 Pb1 I1 89.60(8) . . ?
C8 O1 Pb1 116.7(3) . . ?
C2 N1 N2 117.0(4) . . ?
C2 N1 Pb1 127.0(3) . . ?
N2 N1 Pb1 115.9(3) . . ?
C8 N2 N1 111.0(4) . . ?
C7 N3 C3 117.6(4) . . ?
C7 N3 Pb1 124.6(3) . . ?
C3 N3 Pb1 117.6(3) . . ?
C12 N4 C11 116.6(5) . . ?
C2 C1 H1A 109.5 . . ?
C2 C1 H1B 109.5 . . ?
H1A C1 H1B 109.5 . . ?
C2 C1 H1C 109.5 . . ?
H1A C1 H1C 109.5 . . ?
H1B C1 H1C 109.5 . . ?
N1 C2 C1 123.9(4) . . ?
N1 C2 C3 116.4(4) . . ?
C1 C2 C3 119.6(4) . . ?
N3 C3 C4 121.4(5) . . ?
N3 C3 C2 117.1(4) . . ?
C4 C3 C2 121.6(4) . . ?
C3 C4 C5 119.8(5) . . ?
C3 C4 H4 120.1 . . ?
C5 C4 H4 120.1 . . ?
C6 C5 C4 118.4(5) . . ?
C6 C5 H5 120.8 . . ?
C4 C5 H5 120.8 . . ?
C5 C6 C7 119.0(5) . . ?
C5 C6 H6 120.5 . . ?
C7 C6 H6 120.5 . . ?
N3 C7 C6 123.9(5) . . ?
N3 C7 H7 118.1 . . ?
C6 C7 H7 118.1 . . ?
O1 C8 N2 127.7(5) . . ?
O1 C8 C9 117.1(4) . . ?
N2 C8 C9 115.2(4) . . ?
C10 C9 C13 117.7(5) . . ?
C10 C9 C8 122.2(5) . . ?
C13 C9 C8 120.1(4) . . ?
C11 C10 C9 118.2(5) . . ?
C11 C10 H10 120.9 . . ?
C9 C10 H10 120.9 . . ?
N4 C11 C10 124.4(5) . . ?
N4 C11 H11 117.8 . . ?
C10 C11 H11 117.8 . . ?
N4 C12 C13 123.7(5) . . ?
N4 C12 H12 118.2 . . ?
C13 C12 H12 118.2 . . ?
C12 C13 C9 119.2(5) . . ?
C12 C13 H13 120.4 . . ?
C9 C13 H13 120.4 . . ?

loop_
_geom_bond_atom_site_label_1
_geom_bond_atom_site_label_2
_geom_bond_distance
_geom_bond_site_symmetry_2
_geom_bond_publ_flag
Pb1 O1 2.359(3) . ?
Pb1 N1 2.525(4) . ?
Pb1 N3 2.708(4) . ?
Pb1 I1 3.0070(4) . ?
O1 C8 1.290(6) . ?
N1 C2 1.300(6) . ?
N1 N2 1.383(5) . ?
N2 C8 1.315(6) . ?
N3 C7 1.335(6) . ?
N3 C3 1.359(6) . ?
N4 C12 1.329(6) . ?
N4 C11 1.336(6) . ?
C1 C2 1.490(7) . ?
C1 H1A 0.9800 . ?
C1 H1B 0.9800 . ?
C1 H1C 0.9800 . ?
C2 C3 1.492(7) . ?
C3 C4 1.378(7) . ?
C4 C5 1.398(7) . ?
C4 H4 0.9500 . ?
C5 C6 1.362(7) . ?
C5 H5 0.9500 . ?
C6 C7 1.375(7) . ?
C6 H6 0.9500 . ?
C7 H7 0.9500 . ?
C8 C9 1.496(7) . ?
C9 C10 1.390(7) . ?
C9 C13 1.392(7) . ?
C10 C11 1.383(7) . ?
C10 H10 0.9500 . ?
C11 H11 0.9500 . ?
C12 C13 1.380(7) . ?
C12 H12 0.9500 . ?
C13 H13 0.9500 . ?

loop_
_geom_torsion_atom_site_label_1
_geom_torsion_atom_site_label_2
_geom_torsion_atom_site_label_3
_geom_torsion_atom_site_label_4
_geom_torsion
_geom_torsion_site_symmetry_1
_geom_torsion_site_symmetry_2
_geom_torsion_site_symmetry_3
_geom_torsion_site_symmetry_4
_geom_torsion_publ_flag
C2 N1 N2 C8 -171.3(4) . . . . ?
Pb1 N1 N2 C8 12.1(4) . . . . ?
N2 N1 C2 C1 1.8(6) . . . . ?
Pb1 N1 C2 C1 178.0(3) . . . . ?
N2 N1 C2 C3 -177.3(3) . . . . ?
Pb1 N1 C2 C3 -1.0(6) . . . . ?
C7 N3 C3 C4 0.6(7) . . . . ?
Pb1 N3 C3 C4 175.0(3) . . . . ?
C7 N3 C3 C2 -179.5(4) . . . . ?
Pb1 N3 C3 C2 -5.2(5) . . . . ?
N1 C2 C3 N3 4.2(6) . . . . ?
C1 C2 C3 N3 -174.9(4) . . . . ?
N1 C2 C3 C4 -175.9(4) . . . . ?
C1 C2 C3 C4 5.0(7) . . . . ?
N3 C3 C4 C5 -0.8(7) . . . . ?
C2 C3 C4 C5 179.3(4) . . . . ?
C3 C4 C5 C6 0.8(7) . . . . ?
C4 C5 C6 C7 -0.5(7) . . . . ?
C3 N3 C7 C6 -0.3(7) . . . . ?
Pb1 N3 C7 C6 -174.3(4) . . . . ?
C5 C6 C7 N3 0.3(8) . . . . ?
Pb1 O1 C8 N2 -19.7(6) . . . . ?
Pb1 O1 C8 C9 161.5(3) . . . . ?
N1 N2 C8 O1 4.4(6) . . . . ?
N1 N2 C8 C9 -176.8(3) . . . . ?
O1 C8 C9 C10 -175.9(4) . . . . ?
N2 C8 C9 C10 5.1(6) . . . . ?
O1 C8 C9 C13 3.5(6) . . . . ?
N2 C8 C9 C13 -175.5(4) . . . . ?
C13 C9 C10 C11 0.6(6) . . . . ?
C8 C9 C10 C11 -180.0(4) . . . . ?
C12 N4 C11 C10 -2.6(7) . . . . ?
C9 C10 C11 N4 1.9(7) . . . . ?
C11 N4 C12 C13 0.6(7) . . . . ?
N4 C12 C13 C9 1.8(7) . . . . ?
C10 C9 C13 C12 -2.3(6) . . . . ?
C8 C9 C13 C12 178.2(4) . . . . ?
